data_4319924
loop_
_publ_author_name
'Shao-Liang Zheng'
'Ming-Liang Tong'
'Ruo-Wen Fu'
'Xiao-Ming Chen'
'Seik-Weng Ng'

_publ_contact_author
;
      Chen, Xiao-Ming
      School of Chemistry and Chemical Engineering
      Zhongshan University
      Guangzhou, 510275
      P. R. China
;
_publ_contact_author_email cescxm@zsu.edu.cn
_publ_contact_author_fax '86 20 84112245'
_publ_contact_author_phone 86-20-84113986
_publ_section_title
;
 Toward Designed Assembly of Microporous Coordination Networks Constructed
 from Silver(I)-Hexamethylenetetramine Layers
;
_journal_name_full 'Inorganic Chemistry'
_journal_page_first 3562
_journal_page_last 3569
_journal_paper_doi 10.1021/ic001237z
_journal_volume 40
_journal_year 2001
_chemical_formula_sum 'C13 H21 Ag N5 O6.5'
_chemical_formula_weight 459.22
_chemical_name_systematic
;
 ?
;
_space_group_IT_number 14
_symmetry_cell_setting monoclinic
_symmetry_space_group_name_Hall '-P 2yn'
_symmetry_space_group_name_H-M 'P 1 21/n 1'
_atom_sites_solution_hydrogens geom
_atom_sites_solution_primary direct
_atom_sites_solution_secondary difmap
_audit_creation_method SHELXL-97
_cell_angle_alpha 90.00
_cell_angle_beta 93.38
_cell_angle_gamma 90.00
_cell_formula_units_Z 4
_cell_length_a 6.604(2)
_cell_length_b 24.078(10)
_cell_length_c 10.514(6)
_cell_measurement_reflns_used 25
_cell_measurement_temperature 293(2)
_cell_measurement_theta_max 15
_cell_measurement_theta_min 7.5
_cell_volume 1668.9(13)
_computing_cell_refinement 'SHELXTL-Plus (Sheldrick, 1990)'
_computing_data_collection 'SHELXTL-Plus (Sheldrick, 1990)'
_computing_data_reduction 'SHELXTL-Plus (Sheldrick, 1990)'
_computing_molecular_graphics 'SHELXTL V. 5.0 (Sheldrick, 1995)'
_computing_publication_material 'SHELXL-97 (Sheldrick, 1997)'
_computing_structure_refinement 'SHELXL-97 (Sheldrick, 1997)'
_computing_structure_solution 'SHELXS-97 (Sheldrick, 1997)'
_diffrn_ambient_temperature 293(2)
_diffrn_measured_fraction_theta_full 0.976
_diffrn_measured_fraction_theta_max 0.976
_diffrn_measurement_device_type 'Siemens R3m'
_diffrn_measurement_method '\w scan'
_diffrn_radiation_monochromator graphite
_diffrn_radiation_source 'fine-focus sealed tube'
_diffrn_radiation_type MoK\a
_diffrn_radiation_wavelength 0.71073
_diffrn_reflns_av_R_equivalents 0.0382
_diffrn_reflns_av_sigmaI/netI 0.0443
_diffrn_reflns_limit_h_max 8
_diffrn_reflns_limit_h_min 0
_diffrn_reflns_limit_k_max 31
_diffrn_reflns_limit_k_min 0
_diffrn_reflns_limit_l_max 13
_diffrn_reflns_limit_l_min -13
_diffrn_reflns_number 4172
_diffrn_reflns_theta_full 27.50
_diffrn_reflns_theta_max 27.50
_diffrn_reflns_theta_min 2.12
_diffrn_standards_decay_% none
_diffrn_standards_interval_count 200
_diffrn_standards_number 2
_exptl_absorpt_coefficient_mu 1.254
_exptl_absorpt_correction_T_max 0.7203
_exptl_absorpt_correction_T_min 0.5617
_exptl_absorpt_correction_type semi-empirical
_exptl_absorpt_process_details '\y-scans (North et al., 1968)'
_exptl_crystal_colour 'pale yellow'
_exptl_crystal_density_diffrn 1.828
_exptl_crystal_density_method 'not measured'
_exptl_crystal_description block
_exptl_crystal_F_000 932
_exptl_crystal_size_max 0.52
_exptl_crystal_size_mid 0.30
_exptl_crystal_size_min 0.28
_refine_diff_density_max 0.573
_refine_diff_density_min -0.862
_refine_diff_density_rms 0.115
_refine_ls_extinction_coef 0.0207(13)
_refine_ls_extinction_expression Fc^*^=kFc[1+0.001xFc^2^\l^3^/sin(2\q)]^-1/4^
_refine_ls_extinction_method SHELXL
_refine_ls_goodness_of_fit_ref 1.032
_refine_ls_hydrogen_treatment mixed
_refine_ls_matrix_type full
_refine_ls_number_parameters 236
_refine_ls_number_reflns 3850
_refine_ls_number_restraints 0
_refine_ls_restrained_S_all 1.032
_refine_ls_R_factor_all 0.0679
_refine_ls_R_factor_gt 0.0478
_refine_ls_shift/su_max 0.001
_refine_ls_shift/su_mean 0.000
_refine_ls_structure_factor_coef Fsqd
_refine_ls_weighting_details 'w=1/[\s^2^(Fo^2^)+(0.0687P)^2^+1.8570P] where P=(Fo^2^+2Fc^2^)/3'
_refine_ls_weighting_scheme calc
_refine_ls_wR_factor_gt 0.1162
_refine_ls_wR_factor_ref 0.1263
_reflns_number_gt 2960
_reflns_number_total 3850
_reflns_threshold_expression >2sigma(I)
_cod_data_source_file ic001237z_2.cif
_cod_data_source_block complex1
_cod_depositor_comments
;
The following automatic conversions were performed:

'_refine_ls_weighting_scheme' value 'calc
w=1/[\s^2^(Fo^2^)+(0.0687P)^2^+1.8570P] where P=(Fo^2^+2Fc^2^)/3' was
changed to 'calc'. New tag '_refine_ls_weighting_details' was
created. The value of the new tag was set to
'w=1/[\s^2^(Fo^2^)+(0.0687P)^2^+1.8570P] where P=(Fo^2^+2Fc^2^)/3'.

Automatic conversion script
Id: cif_fix_values 3143 2015-03-26 13:38:13Z robertas 
;
_cod_original_formula_sum 'C13 H21 Ag N5 O6.50'
_cod_database_code 4319924

loop_
_symmetry_equiv_pos_as_xyz
'x, y, z'
'-x+1/2, y+1/2, -z+1/2'
'-x, -y, -z'
'x-1/2, -y-1/2, z-1/2'

loop_
_atom_site_label
_atom_site_type_symbol
_atom_site_fract_x
_atom_site_fract_y
_atom_site_fract_z
_atom_site_U_iso_or_equiv
_atom_site_adp_type
_atom_site_occupancy
_atom_site_calc_flag
_atom_site_refinement_flags
_atom_site_disorder_assembly
_atom_site_disorder_group
Ag1 Ag 0.13498(5) -0.236980(15) 0.74603(3) 0.03308(16) Uani 1 d . . .
O1 O 0.2668(7) -0.14715(15) 0.7121(4) 0.0534(10) Uani 1 d . . .
O2 O 0.1348(6) -0.15953(15) 0.5140(4) 0.0514(10) Uani 1 d . . .
O3 O 0.2788(7) 0.11894(17) 0.3934(4) 0.0606(12) Uani 1 d . . .
O4 O 0.3478(6) 0.13374(16) 0.5932(4) 0.0540(10) Uani 1 d . . .
N1 N 0.4490(5) -0.27857(15) 0.6698(3) 0.0264(7) Uani 1 d . . .
N2 N 0.8220(5) -0.27759(15) 0.6710(3) 0.0256(7) Uani 1 d . . .
N3 N 0.6339(6) -0.36404(15) 0.6258(3) 0.0300(8) Uani 1 d . . .
N4 N 0.6197(5) -0.28836(16) 0.4686(3) 0.0262(7) Uani 1 d . . .
N5 N 0.3024(6) 0.10275(17) 0.5036(5) 0.0407(10) Uani 1 d . . .
C1 C 0.6382(7) -0.25484(18) 0.7295(4) 0.0281(9) Uani 1 d . . .
H1A H 0.6459 -0.2632 0.8189 0.080 Uiso 1 d R . .
H1B H 0.6358 -0.2152 0.7200 0.080 Uiso 1 d R . .
C2 C 0.8196(7) -0.33894(18) 0.6867(4) 0.0302(9) Uani 1 d . . .
H2A H 0.8280 -0.3478 0.7759 0.080 Uiso 1 d R . .
H2B H 0.9359 -0.3547 0.6495 0.080 Uiso 1 d R . .
C3 C 0.4575(7) -0.33993(19) 0.6852(4) 0.0329(10) Uani 1 d . . .
H3A H 0.3354 -0.3561 0.6473 0.080 Uiso 1 d R . .
H3B H 0.4649 -0.3489 0.7744 0.080 Uiso 1 d R . .
C4 C 0.4423(6) -0.26587(19) 0.5309(4) 0.0283(9) Uani 1 d . . .
H4A H 0.4375 -0.2263 0.5193 0.080 Uiso 1 d R . .
H4B H 0.3207 -0.2813 0.4907 0.080 Uiso 1 d R . .
C5 C 0.8067(7) -0.26482(19) 0.5328(4) 0.0282(9) Uani 1 d . . .
H5A H 0.9228 -0.2797 0.4938 0.080 Uiso 1 d R . .
H5B H 0.8071 -0.2253 0.5213 0.080 Uiso 1 d R . .
C6 C 0.6217(7) -0.34975(19) 0.4889(4) 0.0314(9) Uani 1 d . . .
H6A H 0.5010 -0.3656 0.4487 0.080 Uiso 1 d R . .
H6B H 0.7363 -0.3655 0.4498 0.080 Uiso 1 d R . .
C7 C 0.2085(7) -0.1300(2) 0.6025(5) 0.0364(11) Uani 1 d . . .
C8 C 0.2327(6) -0.06836(19) 0.5787(4) 0.0310(9) Uani 1 d . . .
C9 C 0.2679(7) -0.0311(2) 0.6789(5) 0.0356(10) Uani 1 d . . .
H9A H 0.2761 -0.0447 0.7648 0.080 Uiso 1 d R . .
C10 C 0.2909(7) 0.0253(2) 0.6556(5) 0.0362(10) Uani 1 d . . .
H10A H 0.3172 0.0509 0.7245 0.080 Uiso 1 d R . .
C11 C 0.2756(6) 0.04335(19) 0.5304(5) 0.0323(10) Uani 1 d . . .
C12 C 0.2371(7) 0.0077(2) 0.4279(5) 0.0350(10) Uani 1 d . . .
H12A H 0.2251 0.0216 0.3423 0.080 Uiso 1 d R . .
C13 C 0.2153(7) -0.0482(2) 0.4545(4) 0.0326(10) Uani 1 d . . .
H13A H 0.1912 -0.0740 0.3856 0.080 Uiso 1 d R . .
O1W O 0.586(2) -0.0367(6) 1.0254(14) 0.134(6) Uani 0.50 d P . .
H1WA H 0.6797 -0.0203 0.9879 0.120 Uiso 0.50 d PR . .
H1WB H 0.5786 -0.0649 0.9742 0.120 Uiso 0.50 d PR . .
O2W O 0.6029(8) -0.1190(3) 0.8805(6) 0.113(2) Uani 1 d . . .
H2WC H 0.4975 -0.1386 0.8887 0.080 Uiso 1 d R . .
H2WB H 0.6101 -0.1108 0.8022 0.120 Uiso 1 d R . .
O3W O 0.8390(16) 0.0149(3) 0.9082(7) 0.154(4) Uani 1 d . . .
H3WA H 0.8649 0.0471 0.9385 0.120 Uiso 1 d R . .
H3WB H 0.9479 -0.0033 0.9013 0.120 Uiso 1 d R . .

loop_
_atom_site_aniso_label
_atom_site_aniso_U_11
_atom_site_aniso_U_22
_atom_site_aniso_U_33
_atom_site_aniso_U_23
_atom_site_aniso_U_13
_atom_site_aniso_U_12
Ag1 0.0333(2) 0.0395(2) 0.0266(2) -0.00263(14) 0.00291(13) -0.00674(15)
O1 0.078(3) 0.039(2) 0.044(2) 0.0129(17) 0.007(2) -0.008(2)
O2 0.056(2) 0.0347(19) 0.063(3) -0.0048(18) -0.003(2) -0.0036(17)
O3 0.085(3) 0.039(2) 0.060(3) 0.0142(19) 0.024(2) 0.007(2)
O4 0.053(2) 0.033(2) 0.075(3) -0.0065(19) -0.005(2) -0.0027(17)
N1 0.0255(17) 0.0324(19) 0.0214(16) 0.0019(14) 0.0037(13) 0.0001(14)
N2 0.0243(17) 0.0280(18) 0.0239(16) 0.0027(13) -0.0022(13) -0.0041(14)
N3 0.0301(19) 0.0292(19) 0.0309(19) 0.0040(15) 0.0027(15) -0.0014(15)
N4 0.0263(18) 0.0322(19) 0.0201(16) -0.0015(14) 0.0013(13) 0.0000(15)
N5 0.032(2) 0.031(2) 0.059(3) 0.003(2) 0.0085(19) 0.0061(17)
C1 0.033(2) 0.029(2) 0.0223(19) -0.0026(16) 0.0010(17) -0.0003(18)
C2 0.027(2) 0.030(2) 0.034(2) 0.0116(18) -0.0019(17) 0.0046(17)
C3 0.031(2) 0.037(2) 0.032(2) 0.0040(19) 0.0046(18) -0.0062(19)
C4 0.027(2) 0.036(2) 0.0221(19) 0.0038(17) 0.0011(16) 0.0031(18)
C5 0.028(2) 0.032(2) 0.025(2) 0.0059(17) 0.0038(16) -0.0011(18)
C6 0.034(2) 0.033(2) 0.027(2) -0.0044(18) 0.0009(18) -0.0024(18)
C7 0.030(2) 0.032(2) 0.048(3) 0.004(2) 0.011(2) -0.0002(19)
C8 0.026(2) 0.030(2) 0.037(2) -0.0001(18) 0.0054(18) 0.0005(18)
C9 0.040(3) 0.036(2) 0.032(2) 0.0015(19) 0.0038(19) 0.002(2)
C10 0.038(3) 0.037(3) 0.033(2) -0.0083(19) -0.0007(19) 0.002(2)
C11 0.022(2) 0.027(2) 0.049(3) 0.0039(19) 0.0049(18) -0.0002(17)
C12 0.029(2) 0.040(3) 0.036(2) 0.007(2) 0.0039(19) 0.006(2)
C13 0.033(2) 0.033(2) 0.032(2) -0.0032(18) 0.0040(18) -0.0018(19)
O1W 0.160(14) 0.119(11) 0.126(12) -0.048(10) 0.029(10) -0.059(10)
O2W 0.064(3) 0.153(6) 0.124(5) 0.072(5) 0.012(3) 0.001(4)
O3W 0.285(11) 0.055(4) 0.117(6) -0.009(4) -0.021(6) 0.028(5)

loop_
_atom_type_symbol
_atom_type_description
_atom_type_scat_dispersion_real
_atom_type_scat_dispersion_imag
_atom_type_scat_source
C C 0.0033 0.0016 'International Tables Vol C Tables 4.2.6.8 and 6.1.1.4'
H H 0.0000 0.0000 'International Tables Vol C Tables 4.2.6.8 and 6.1.1.4'
N N 0.0061 0.0033 'International Tables Vol C Tables 4.2.6.8 and 6.1.1.4'
O O 0.0106 0.0060 'International Tables Vol C Tables 4.2.6.8 and 6.1.1.4'
Ag Ag -0.8971 1.1015 'International Tables Vol C Tables 4.2.6.8 and 6.1.1.4'

loop_
_geom_angle_atom_site_label_1
_geom_angle_atom_site_label_2
_geom_angle_atom_site_label_3
_geom_angle
_geom_angle_site_symmetry_1
_geom_angle_site_symmetry_3
_geom_angle_publ_flag
O1 Ag1 N2 130.24(14) . 1_455 ?
O1 Ag1 N4 87.26(13) . 4_556 ?
N2 Ag1 N4 109.78(12) 1_455 4_556 ?
O1 Ag1 N1 89.90(14) . . ?
N2 Ag1 N1 117.00(12) 1_455 . ?
N4 Ag1 N1 119.78(11) 4_556 . ?
C7 O1 Ag1 109.9(3) . . ?
C7 O1 O2W 132.6(3) . . ?
Ag1 O1 O2W 113.92(19) . . ?
C1 N1 C3 108.2(3) . . ?
C1 N1 C4 108.2(3) . . ?
C3 N1 C4 108.0(3) . . ?
C1 N1 Ag1 114.1(2) . . ?
C3 N1 Ag1 113.2(3) . . ?
C4 N1 Ag1 104.9(2) . . ?
C5 N2 C2 108.3(3) . . ?
C5 N2 C1 108.4(3) . . ?
C2 N2 C1 107.7(3) . . ?
C5 N2 Ag1 104.3(2) . 1_655 ?
C2 N2 Ag1 112.7(2) . 1_655 ?
C1 N2 Ag1 115.1(2) . 1_655 ?
C3 N3 C6 108.8(3) . . ?
C3 N3 C2 108.2(3) . . ?
C6 N3 C2 108.8(3) . . ?
C4 N4 C5 108.5(3) . . ?
C4 N4 C6 107.5(3) . . ?
C5 N4 C6 108.2(3) . . ?
C4 N4 Ag1 114.5(2) . 4_655 ?
C5 N4 Ag1 105.2(2) . 4_655 ?
C6 N4 Ag1 112.7(2) . 4_655 ?
O3 N5 O4 123.1(5) . . ?
O3 N5 C11 118.8(4) . . ?
O4 N5 C11 118.1(4) . . ?
N1 C1 N2 111.7(3) . . ?
N3 C2 N2 111.8(3) . . ?
N3 C3 N1 111.8(3) . . ?
N4 C4 N1 112.4(3) . . ?
N2 C5 N4 111.9(3) . . ?
N3 C6 N4 111.7(3) . . ?
O2 C7 O1 125.5(5) . . ?
O2 C7 C8 118.4(4) . . ?
O1 C7 C8 116.1(4) . . ?
C13 C8 C9 119.1(4) . . ?
C13 C8 C7 119.5(4) . . ?
C9 C8 C7 121.4(4) . . ?
C10 C9 C8 120.7(4) . . ?
C11 C10 C9 118.2(4) . . ?
C10 C11 C12 122.9(4) . . ?
C10 C11 N5 119.0(4) . . ?
C12 C11 N5 118.1(4) . . ?
C13 C12 C11 117.4(4) . . ?
C12 C13 C8 121.7(4) . . ?
O3W O1W O2W 92.3(6) . . ?
O1W O2W O1 120.5(4) . . ?
O1W O2W O3 127.0(4) . 3_656 ?
O1W O3W O3W 92.0(5) . 3_757 ?
O1W O3W N3 127.4(5) . 2_656 ?
O3W O3W N3 106.3(4) 3_757 2_656 ?

loop_
_geom_bond_atom_site_label_1
_geom_bond_atom_site_label_2
_geom_bond_distance
_geom_bond_site_symmetry_2
_geom_bond_publ_flag
Ag1 O1 2.367(4) . ?
Ag1 N2 2.378(3) 1_455 ?
Ag1 N4 2.426(4) 4_556 ?
Ag1 N1 2.478(4) . ?
O1 C7 1.262(6) . ?
O1 O2W 2.838(8) . ?
O2 C7 1.246(6) . ?
O3 N5 1.224(6) . ?
O4 N5 1.225(6) . ?
N1 C1 1.479(5) . ?
N1 C3 1.487(6) . ?
N1 C4 1.490(5) . ?
N2 C5 1.483(5) . ?
N2 C2 1.487(5) . ?
N2 C1 1.497(5) . ?
N2 Ag1 2.378(3) 1_655 ?
N3 C3 1.473(6) . ?
N3 C6 1.478(5) . ?
N3 C2 1.479(6) . ?
N4 C4 1.478(5) . ?
N4 C5 1.485(5) . ?
N4 C6 1.493(6) . ?
N4 Ag1 2.426(4) 4_655 ?
N5 C11 1.470(6) . ?
C7 C8 1.516(6) . ?
C8 C13 1.391(6) . ?
C8 C9 1.393(7) . ?
C9 C10 1.389(7) . ?
C10 C11 1.384(7) . ?
C11 C12 1.389(7) . ?
C12 C13 1.384(7) . ?
O1W O3W 2.468(18) . ?
O1W O2W 2.506(15) . ?
O2W O3 3.028(8) 3_656 ?
O3W O3W 2.877(17) 3_757 ?
O3W N3 2.943(7) 2_656 ?
